data_2310188
loop_
_publ_author_name
'Ellinger, F.H.'
'Zachariasen, W.H.'

_publ_section_title
;
 The crystal structure of Pu Ga4 and Pu Ga6
;
_journal_name_full 'Acta Crystallographica (1,1948-23,1967)'
_journal_page_first 281
_journal_page_last 283
_journal_volume 19
_journal_year 1965
_chemical_formula_sum 'Ga4 Pu'
_space_group_IT_number 74
_symmetry_space_group_name_Hall '-I 2b 2'
_symmetry_space_group_name_H-M 'I m m a'
_cell_angle_alpha 90
_cell_angle_beta 90
_cell_angle_gamma 90
_cell_formula_units_Z 4
_cell_length_a 4.38
_cell_length_b 6.29
_cell_length_c 13.673
_cell_volume 376.694
_citation_journal_id_ASTM ACCRA9
_cod_data_source_file Ellinger_ACCRA9_1965_334.cif
_cod_data_source_block Ga4Pu1
_cod_original_cell_volume 376.6939
_cod_original_formula_sum 'Ga4 Pu1'
_cod_database_code 2310188

loop_
_symmetry_equiv_pos_as_xyz
x,y,z
-x,-y+1/2,z
x,-y,-z
-x,y+1/2,-z
-x,-y,-z
x,y-1/2,-z
-x,y,z
x,-y-1/2,z
x+1/2,y+1/2,z+1/2
-x+1/2,-y+1,z+1/2
x+1/2,-y+1/2,-z+1/2
-x+1/2,y+1,-z+1/2
-x+1/2,-y+1/2,-z+1/2
x+1/2,y,-z+1/2
-x+1/2,y+1/2,z+1/2
x+1/2,-y,z+1/2

loop_
_atom_site_label
_atom_site_type_symbol
_atom_site_fract_x
_atom_site_fract_y
_atom_site_fract_z
_atom_site_occupancy
_atom_site_U_iso_or_equiv
Ga2 Ga 0 0.25 0.894 1 0.0
Ga3 Ga 0 0.972 0.3 1 0.0
Pu1 Pu 0 0.25 0.114 1 0.0
Ga1 Ga 0 0 0.5 1 0.0
